data_4317245
loop_
_publ_author_name
'Brandon Kilduff'
'Dmitry Pogozhev'
'St\'ephane A. Baudron'
'Mir Wais Hosseini'

_publ_contact_author
; Prof Mir Wais Hosseini
  Laboratoire de Chimie de Coordination Organique, 
  UMR CNRS 7140, Universit\'e de Strasbourg,
  CS 90032
  F-67081 Strasbourg Cedex, France 
;
_publ_contact_author_email hosseini@unistra.fr
_publ_contact_author_fax '33 3 68 85 13 23'
_publ_contact_author_phone '33 3 68 85 13 25'
_publ_section_title
;
 Heterometallic Architectures Based on the Combination of Heteroleptic
 Copper and Cobalt Complexes with Silver Salts
;
_journal_name_full 'Inorganic Chemistry'
_journal_page_first 11231
_journal_page_last 11239
_journal_paper_doi 10.1021/ic1019235
_journal_volume 49
_journal_year 2010
_chemical_formula_moiety 'C40 H32 Ag Cu2 N8 O4, B F4 '
_chemical_formula_sum 'C40 H32 Ag B Cu2 F4 N8 O4'
_chemical_formula_weight 1010.50
_chemical_name_systematic
;
 ?
;
_space_group_IT_number 14
_symmetry_cell_setting monoclinic
_symmetry_space_group_name_Hall '-P 2yn'
_symmetry_space_group_name_H-M 'P 1 21/n 1'
_atom_sites_solution_hydrogens geom
_atom_sites_solution_primary direct
_atom_sites_solution_secondary difmap
_audit_creation_method SHELXL-97
_cell_angle_alpha 90.00
_cell_angle_beta 91.519(2)
_cell_angle_gamma 90.00
_cell_formula_units_Z 2
_cell_length_a 7.2622(2)
_cell_length_b 21.5157(6)
_cell_length_c 12.3601(4)
_cell_measurement_reflns_used 9004
_cell_measurement_temperature 173(2)
_cell_measurement_theta_max 26.82
_cell_measurement_theta_min 3.19
_cell_volume 1930.60(10)
_computing_cell_refinement 'Bruker SAINT'
_computing_data_collection 'Bruker APEX2'
_computing_data_reduction 'Bruker SAINT'
_computing_molecular_graphics 'Bruker SHELXTL'
_computing_publication_material 'Bruker SHELXTL'
_computing_structure_refinement 'SHELXL-97 (Sheldrick, 2008)'
_computing_structure_solution 'SHELXS-97 (Sheldrick, 2008)'
_diffrn_ambient_temperature 173(2)
_diffrn_measured_fraction_theta_full 0.991
_diffrn_measured_fraction_theta_max 0.991
_diffrn_measurement_device_type 'Bruker APEX-II CCD'
_diffrn_measurement_method '\f and \w scans'
_diffrn_radiation_monochromator graphite
_diffrn_radiation_source 'fine-focus sealed tube'
_diffrn_radiation_type MoK\a
_diffrn_radiation_wavelength 0.71073
_diffrn_reflns_av_R_equivalents 0.0279
_diffrn_reflns_av_sigmaI/netI 0.0165
_diffrn_reflns_limit_h_max 9
_diffrn_reflns_limit_h_min -9
_diffrn_reflns_limit_k_max 27
_diffrn_reflns_limit_k_min -27
_diffrn_reflns_limit_l_max 16
_diffrn_reflns_limit_l_min -16
_diffrn_reflns_number 35838
_diffrn_reflns_theta_full 27.52
_diffrn_reflns_theta_max 27.52
_diffrn_reflns_theta_min 1.90
_exptl_absorpt_coefficient_mu 1.668
_exptl_absorpt_correction_T_max 0.8922
_exptl_absorpt_correction_T_min 0.8249
_exptl_absorpt_correction_type multi-scan
_exptl_absorpt_process_details sadabs
_exptl_crystal_colour orange
_exptl_crystal_density_diffrn 1.738
_exptl_crystal_density_meas ?
_exptl_crystal_density_method 'not measured'
_exptl_crystal_description prism
_exptl_crystal_F_000 1012
_exptl_crystal_size_max 0.12
_exptl_crystal_size_mid 0.10
_exptl_crystal_size_min 0.07
_refine_diff_density_max 2.410
_refine_diff_density_min -0.987
_refine_diff_density_rms 0.113
_refine_ls_extinction_method none
_refine_ls_goodness_of_fit_ref 1.114
_refine_ls_hydrogen_treatment constr
_refine_ls_matrix_type full
_refine_ls_number_parameters 288
_refine_ls_number_reflns 4413
_refine_ls_number_restraints 0
_refine_ls_restrained_S_all 1.114
_refine_ls_R_factor_all 0.0460
_refine_ls_R_factor_gt 0.0426
_refine_ls_shift/su_max 0.001
_refine_ls_shift/su_mean 0.000
_refine_ls_structure_factor_coef Fsqd
_refine_ls_weighting_details 'calc w=1/[\s^2^(Fo^2^)+(0.0540P)^2^+3.7851P] where P=(Fo^2^+2Fc^2^)/3'
_refine_ls_weighting_scheme calc
_refine_ls_wR_factor_gt 0.1085
_refine_ls_wR_factor_ref 0.1114
_reflns_number_gt 4086
_reflns_number_total 4413
_reflns_threshold_expression >2sigma(I)
_cod_data_source_file ic1019235_si_001_08.cif
_cod_data_source_block compound9
_cod_depositor_comments
;
The following automatic conversions were performed:

'_symmetry_cell_setting' value 'Monoclinic' changed to 'monoclinic'
according to the built-in table from CIF Core dictionary named
'cif_core.dic' version 2.4.1 from 2010-06-29.

Automatic conversion script
Id: cif_fix_values 1646 2011-03-28 12:23:43Z adriana 

The following automatic conversions were performed:

'_exptl_crystal_density_meas' value 'not measured' was changed to '?'
- the value is perceived as not measured.

Automatic conversion script
Id: cif_fix_values 3008 2015-01-20 13:52:24Z robertas 
;
_cod_original_sg_symbol_Hall '-P 2yn '
_cod_original_sg_symbol_H-M 'P 1 21/n 1 '
_cod_database_code 4317245

loop_
_symmetry_equiv_pos_as_xyz
'x, y, z'
'-x+1/2, y+1/2, -z+1/2'
'-x, -y, -z'
'x-1/2, -y-1/2, z-1/2'

loop_
_atom_site_label
_atom_site_type_symbol
_atom_site_fract_x
_atom_site_fract_y
_atom_site_fract_z
_atom_site_U_iso_or_equiv
_atom_site_adp_type
_atom_site_occupancy
_atom_site_symmetry_multiplicity
_atom_site_calc_flag
_atom_site_refinement_flags
_atom_site_disorder_assembly
_atom_site_disorder_group
C1 C 0.3358(5) 0.39266(15) 0.2405(2) 0.0282(6) Uani 1 1 d . . .
H1 H 0.3106 0.4303 0.2739 0.034 Uiso 1 1 calc R . .
C2 C 0.3623(5) 0.33591(16) 0.2958(3) 0.0326(7) Uani 1 1 d . . .
H2 H 0.3589 0.3297 0.3702 0.039 Uiso 1 1 calc R . .
C3 C 0.3941(5) 0.29161(15) 0.2188(3) 0.0293(6) Uani 1 1 d . . .
H3 H 0.4148 0.2495 0.2310 0.035 Uiso 1 1 calc R . .
C4 C 0.3895(4) 0.32232(13) 0.1167(2) 0.0219(6) Uani 1 1 d . . .
C5 C 0.4232(4) 0.29722(13) 0.0152(2) 0.0215(5) Uani 1 1 d . . .
C6 C 0.4318(4) 0.33022(13) -0.0817(2) 0.0220(6) Uani 1 1 d . . .
C7 C 0.4882(4) 0.30726(14) -0.1840(2) 0.0268(6) Uani 1 1 d . . .
H7 H 0.5179 0.2663 -0.2005 0.032 Uiso 1 1 calc R . .
C8 C 0.4903(4) 0.35711(15) -0.2537(3) 0.0293(6) Uani 1 1 d . . .
H8 H 0.5224 0.3566 -0.3260 0.035 Uiso 1 1 calc R . .
C9 C 0.4342(4) 0.40933(14) -0.1935(2) 0.0254(6) Uani 1 1 d . . .
H9 H 0.4227 0.4493 -0.2215 0.031 Uiso 1 1 calc R . .
C10 C 0.4496(4) 0.22818(13) 0.0095(2) 0.0224(6) Uani 1 1 d . . .
C11 C 0.3139(5) 0.19204(14) -0.0395(3) 0.0297(7) Uani 1 1 d . . .
H11 H 0.2091 0.2105 -0.0701 0.036 Uiso 1 1 calc R . .
C12 C 0.3351(5) 0.12806(14) -0.0427(3) 0.0298(7) Uani 1 1 d . . .
H12 H 0.2417 0.1042 -0.0745 0.036 Uiso 1 1 calc R . .
C13 C 0.6180(4) 0.13438(14) 0.0438(3) 0.0278(6) Uani 1 1 d . . .
H13 H 0.7235 0.1148 0.0712 0.033 Uiso 1 1 calc R . .
C14 C 0.6060(4) 0.19862(14) 0.0520(3) 0.0263(6) Uani 1 1 d . . .
H14 H 0.7004 0.2214 0.0852 0.032 Uiso 1 1 calc R . .
C15 C 0.0604(5) 0.58259(16) 0.2235(3) 0.0353(7) Uani 1 1 d . . .
H15A H -0.0435 0.5585 0.2453 0.053 Uiso 1 1 calc R . .
H15B H 0.0222 0.6247 0.2102 0.053 Uiso 1 1 calc R . .
H15C H 0.1538 0.5819 0.2799 0.053 Uiso 1 1 calc R . .
C16 C 0.1363(4) 0.55548(14) 0.1218(3) 0.0258(6) Uani 1 1 d . . .
C17 C 0.1373(4) 0.59072(13) 0.0248(3) 0.0258(6) Uani 1 1 d . . .
C18 C 0.1983(4) 0.56635(14) -0.0745(3) 0.0265(6) Uani 1 1 d . . .
C19 C 0.1776(5) 0.60399(15) -0.1766(3) 0.0343(7) Uani 1 1 d . . .
H19A H 0.2166 0.5797 -0.2369 0.052 Uiso 1 1 calc R . .
H19B H 0.2521 0.6407 -0.1704 0.052 Uiso 1 1 calc R . .
H19C H 0.0508 0.6156 -0.1876 0.052 Uiso 1 1 calc R . .
C20 C 0.0797(4) 0.65460(15) 0.0277(3) 0.0303(7) Uani 1 1 d . . .
N1 N 0.3516(3) 0.38523(11) 0.1332(2) 0.0229(5) Uani 1 1 d . . .
N2 N 0.3997(3) 0.39388(11) -0.09083(19) 0.0205(5) Uani 1 1 d . . .
N3 N 0.4850(4) 0.09920(12) -0.0016(2) 0.0257(5) Uani 1 1 d . . .
N4 N 0.0372(5) 0.70557(14) 0.0296(3) 0.0442(8) Uani 1 1 d . . .
O1 O 0.1931(3) 0.50023(9) 0.12901(18) 0.0261(5) Uani 1 1 d . . .
O2 O 0.2686(3) 0.51306(10) -0.08427(19) 0.0296(5) Uani 1 1 d . . .
Cu1 Cu 0.30688(5) 0.447681(15) 0.02209(3) 0.02098(11) Uani 1 1 d . . .
Ag1 Ag 0.5000 0.0000 0.0000 0.03053(12) Uani 1 2 d S . .
B1 B 0.0100(14) -0.0033(4) -0.0298(7) 0.037(2) Uani 0.50 1 d P A -1
F1 F 0.0384(7) -0.0536(2) 0.0157(5) 0.148(2) Uani 1 1 d . A -1
F2 F 0.1498(6) 0.00173(17) -0.1054(4) 0.0370(9) Uani 0.50 1 d P A -1
F3 F -0.1455(7) -0.0189(3) -0.0868(5) 0.0658(16) Uani 0.50 1 d P A -1

loop_
_atom_site_aniso_label
_atom_site_aniso_U_11
_atom_site_aniso_U_22
_atom_site_aniso_U_33
_atom_site_aniso_U_23
_atom_site_aniso_U_13
_atom_site_aniso_U_12
C1 0.0354(16) 0.0244(15) 0.0249(15) -0.0030(12) 0.0024(12) 0.0056(12)
C2 0.0436(19) 0.0306(16) 0.0238(15) 0.0044(12) 0.0040(13) 0.0068(14)
C3 0.0357(17) 0.0218(14) 0.0305(16) 0.0045(12) 0.0022(13) 0.0028(12)
C4 0.0245(14) 0.0160(13) 0.0252(14) 0.0015(10) 0.0008(11) 0.0012(10)
C5 0.0225(13) 0.0146(12) 0.0272(14) -0.0009(10) -0.0018(11) 0.0018(10)
C6 0.0222(13) 0.0175(13) 0.0263(14) -0.0018(10) 0.0001(11) 0.0030(10)
C7 0.0296(15) 0.0237(14) 0.0271(15) -0.0042(11) 0.0011(12) 0.0050(12)
C8 0.0306(16) 0.0306(16) 0.0268(15) 0.0014(12) 0.0038(12) 0.0036(13)
C9 0.0251(14) 0.0240(14) 0.0272(15) 0.0036(11) 0.0017(12) 0.0030(11)
C10 0.0294(14) 0.0145(12) 0.0233(14) -0.0012(10) 0.0027(11) 0.0014(11)
C11 0.0345(16) 0.0173(14) 0.0371(17) -0.0020(12) -0.0071(13) 0.0048(12)
C12 0.0371(17) 0.0178(14) 0.0344(17) -0.0027(12) -0.0042(14) -0.0006(12)
C13 0.0291(15) 0.0193(14) 0.0350(17) 0.0026(12) 0.0022(13) 0.0054(12)
C14 0.0269(15) 0.0189(13) 0.0331(16) 0.0014(11) -0.0008(12) 0.0002(11)
C15 0.0402(18) 0.0315(17) 0.0344(18) -0.0102(14) 0.0031(14) 0.0078(14)
C16 0.0229(14) 0.0213(14) 0.0332(16) -0.0081(11) 0.0012(12) 0.0005(11)
C17 0.0262(14) 0.0134(13) 0.0375(17) -0.0021(11) -0.0028(12) 0.0008(11)
C18 0.0246(14) 0.0169(13) 0.0379(17) 0.0018(12) 0.0023(12) 0.0001(11)
C19 0.0364(18) 0.0250(15) 0.0417(19) 0.0084(13) 0.0021(15) 0.0042(13)
C20 0.0248(15) 0.0218(15) 0.0441(19) -0.0016(13) -0.0023(13) 0.0016(12)
N1 0.0264(12) 0.0171(11) 0.0251(12) -0.0020(9) -0.0007(10) 0.0031(9)
N2 0.0211(11) 0.0175(11) 0.0229(12) 0.0012(9) -0.0005(9) 0.0017(9)
N3 0.0343(14) 0.0145(11) 0.0284(13) 0.0006(9) 0.0033(11) 0.0043(9)
N4 0.0389(16) 0.0214(14) 0.072(2) -0.0019(14) 0.0011(16) 0.0064(12)
O1 0.0336(12) 0.0177(10) 0.0271(11) -0.0009(7) 0.0026(9) 0.0045(8)
O2 0.0375(13) 0.0184(10) 0.0331(12) 0.0038(9) 0.0058(10) 0.0073(9)
Cu1 0.0254(2) 0.01300(18) 0.0245(2) 0.00007(12) 0.00140(14) 0.00210(12)
Ag1 0.0457(2) 0.01209(16) 0.0338(2) -0.00142(11) 0.00236(15) 0.00488(12)
B1 0.031(4) 0.031(4) 0.048(6) 0.012(5) 0.012(5) 0.008(3)
F1 0.114(4) 0.102(4) 0.233(7) 0.042(3) 0.093(4) 0.042(3)
F2 0.036(2) 0.032(2) 0.043(2) -0.0100(16) 0.0026(18) -0.0067(16)
F3 0.045(3) 0.100(4) 0.053(3) 0.020(3) -0.004(2) -0.022(3)

loop_
_atom_type_symbol
_atom_type_description
_atom_type_scat_dispersion_real
_atom_type_scat_dispersion_imag
_atom_type_scat_source
C C 0.0033 0.0016 'International Tables Vol C Tables 4.2.6.8 and 6.1.1.4'
H H 0.0000 0.0000 'International Tables Vol C Tables 4.2.6.8 and 6.1.1.4'
B B 0.0013 0.0007 'International Tables Vol C Tables 4.2.6.8 and 6.1.1.4'
N N 0.0061 0.0033 'International Tables Vol C Tables 4.2.6.8 and 6.1.1.4'
O O 0.0106 0.0060 'International Tables Vol C Tables 4.2.6.8 and 6.1.1.4'
F F 0.0171 0.0103 'International Tables Vol C Tables 4.2.6.8 and 6.1.1.4'
Cu Cu 0.3201 1.2651 'International Tables Vol C Tables 4.2.6.8 and 6.1.1.4'
Ag Ag -0.8971 1.1015 'International Tables Vol C Tables 4.2.6.8 and 6.1.1.4'

loop_
_geom_angle_atom_site_label_1
_geom_angle_atom_site_label_2
_geom_angle_atom_site_label_3
_geom_angle
_geom_angle_site_symmetry_1
_geom_angle_site_symmetry_3
_geom_angle_publ_flag
N1 C1 C2 111.2(3) . . ?
N1 C1 H1 124.4 . . ?
C2 C1 H1 124.4 . . ?
C3 C2 C1 106.8(3) . . ?
C3 C2 H2 126.6 . . ?
C1 C2 H2 126.6 . . ?
C2 C3 C4 107.0(3) . . ?
C2 C3 H3 126.5 . . ?
C4 C3 H3 126.5 . . ?
C5 C4 N1 123.2(3) . . ?
C5 C4 C3 128.1(3) . . ?
N1 C4 C3 108.6(3) . . ?
C4 C5 C6 126.0(3) . . ?
C4 C5 C10 116.9(3) . . ?
C6 C5 C10 117.1(3) . . ?
N2 C6 C5 124.0(3) . . ?
N2 C6 C7 108.6(3) . . ?
C5 C6 C7 127.2(3) . . ?
C8 C7 C6 107.0(3) . . ?
C8 C7 H7 126.5 . . ?
C6 C7 H7 126.5 . . ?
C7 C8 C9 106.4(3) . . ?
C7 C8 H8 126.8 . . ?
C9 C8 H8 126.8 . . ?
N2 C9 C8 111.4(3) . . ?
N2 C9 H9 124.3 . . ?
C8 C9 H9 124.3 . . ?
C11 C10 C14 118.2(3) . . ?
C11 C10 C5 119.1(3) . . ?
C14 C10 C5 122.6(3) . . ?
C10 C11 C12 119.5(3) . . ?
C10 C11 H11 120.3 . . ?
C12 C11 H11 120.3 . . ?
N3 C12 C11 122.6(3) . . ?
N3 C12 H12 118.7 . . ?
C11 C12 H12 118.7 . . ?
N3 C13 C14 123.2(3) . . ?
N3 C13 H13 118.4 . . ?
C14 C13 H13 118.4 . . ?
C13 C14 C10 118.6(3) . . ?
C13 C14 H14 120.7 . . ?
C10 C14 H14 120.7 . . ?
C16 C15 H15A 109.5 . . ?
C16 C15 H15B 109.5 . . ?
H15A C15 H15B 109.5 . . ?
C16 C15 H15C 109.5 . . ?
H15A C15 H15C 109.5 . . ?
H15B C15 H15C 109.5 . . ?
O1 C16 C17 123.7(3) . . ?
O1 C16 C15 115.6(3) . . ?
C17 C16 C15 120.6(3) . . ?
C18 C17 C16 122.9(3) . . ?
C18 C17 C20 118.2(3) . . ?
C16 C17 C20 118.8(3) . . ?
O2 C18 C17 123.8(3) . . ?
O2 C18 C19 116.1(3) . . ?
C17 C18 C19 120.1(3) . . ?
C18 C19 H19A 109.5 . . ?
C18 C19 H19B 109.5 . . ?
H19A C19 H19B 109.5 . . ?
C18 C19 H19C 109.5 . . ?
H19A C19 H19C 109.5 . . ?
H19B C19 H19C 109.5 . . ?
N4 C20 C17 178.8(4) . . ?
C1 N1 C4 106.4(2) . . ?
C1 N1 Cu1 126.8(2) . . ?
C4 N1 Cu1 126.6(2) . . ?
C9 N2 C6 106.6(2) . . ?
C9 N2 Cu1 127.4(2) . . ?
C6 N2 Cu1 125.9(2) . . ?
C13 N3 C12 117.8(3) . . ?
C13 N3 Ag1 121.6(2) . . ?
C12 N3 Ag1 120.4(2) . . ?
C16 O1 Cu1 130.2(2) . . ?
C18 O2 Cu1 130.1(2) . . ?
O2 Cu1 O1 89.03(9) . . ?
O2 Cu1 N1 177.13(10) . . ?
O1 Cu1 N1 89.30(10) . . ?
O2 Cu1 N2 89.51(10) . . ?
O1 Cu1 N2 174.99(10) . . ?
N1 Cu1 N2 92.35(10) . . ?
N3 Ag1 N3 180.0 . 3_655 ?
F1 B1 F3 98.5(8) . . ?
F1 B1 F2 104.8(7) . . ?
F3 B1 F2 106.3(7) . . ?

loop_
_geom_bond_atom_site_label_1
_geom_bond_atom_site_label_2
_geom_bond_distance
_geom_bond_site_symmetry_2
_geom_bond_publ_flag
C1 N1 1.344(4) . ?
C1 C2 1.410(4) . ?
C1 H1 0.9300 . ?
C2 C3 1.371(5) . ?
C2 H2 0.9300 . ?
C3 C4 1.425(4) . ?
C3 H3 0.9300 . ?
C4 C5 1.393(4) . ?
C4 N1 1.397(4) . ?
C5 C6 1.395(4) . ?
C5 C10 1.500(4) . ?
C6 N2 1.393(3) . ?
C6 C7 1.428(4) . ?
C7 C8 1.375(4) . ?
C7 H7 0.9300 . ?
C8 C9 1.413(4) . ?
C8 H8 0.9300 . ?
C9 N2 1.342(4) . ?
C9 H9 0.9300 . ?
C10 C11 1.383(4) . ?
C10 C14 1.392(4) . ?
C11 C12 1.386(4) . ?
C11 H11 0.9300 . ?
C12 N3 1.341(4) . ?
C12 H12 0.9300 . ?
C13 N3 1.339(4) . ?
C13 C14 1.389(4) . ?
C13 H13 0.9300 . ?
C14 H14 0.9300 . ?
C15 C16 1.504(4) . ?
C15 H15A 0.9600 . ?
C15 H15B 0.9600 . ?
C15 H15C 0.9600 . ?
C16 O1 1.261(4) . ?
C16 C17 1.418(5) . ?
C17 C18 1.416(5) . ?
C17 C20 1.437(4) . ?
C18 O2 1.262(4) . ?
C18 C19 1.504(4) . ?
C19 H19A 0.9600 . ?
C19 H19B 0.9600 . ?
C19 H19C 0.9600 . ?
C20 N4 1.140(4) . ?
N1 Cu1 1.942(2) . ?
N2 Cu1 1.947(2) . ?
N3 Ag1 2.137(3) . ?
O1 Cu1 1.941(2) . ?
O2 Cu1 1.940(2) . ?
Ag1 N3 2.137(3) 3_655 ?
B1 F1 1.234(10) . ?
B1 F3 1.357(12) . ?
B1 F2 1.402(9) . ?
